data_4022041
loop_
_publ_author_name
'Leo A. Paquette'
'Robert D. Dura'
'Nathan Fosnaugh'
'Marshall Stepanian'

_publ_section_title
;
 Direct Comparison of the Response of Bicyclic Sultam
 and Lactam Dienes to Photoexcitation. Concerning the Propensity of
 Differing Bond Types to Bridgehead Nitrogen for Homolytic Cleavage
;
_journal_name_full 'Journal of Organic Chemistry'
_journal_page_first 8438
_journal_page_last 8445
_journal_paper_doi 10.1021/jo061404y
_journal_volume 71
_journal_year 2006
_chemical_compound_source 'synthesis as described'
_chemical_formula_moiety 'C13 H13 Br2 N1 O1'
_chemical_formula_sum 'C13 H13 Br2 N O'
_chemical_formula_weight 359.06
_chemical_name_common 'Paquette 1483'
_chemical_name_systematic
;
 ?
;
_space_group_IT_number 14
_symmetry_cell_setting monoclinic
_symmetry_space_group_name_Hall '-P 2yn'
_symmetry_space_group_name_H-M 'P 1 21/n 1'
_atom_sites_solution_hydrogens geom
_atom_sites_solution_primary direct
_atom_sites_solution_secondary difmap
_audit_conform_dict_location ftp://ftp.iucr.org/pub/cif_core.dic
_audit_conform_dict_name cif_core.dic
_audit_conform_dict_version 2.3
_audit_creation_date 2006-06-15T15:35:05-00:00
_audit_creation_method 'WinGX routine CIF_UPDATE'
_cell_angle_alpha 90
_cell_angle_beta 99.385(6)
_cell_angle_gamma 90
_cell_formula_units_Z 4
_cell_length_a 7.9218(10)
_cell_length_b 15.295(2)
_cell_length_c 10.2586(10)
_cell_measurement_reflns_used 2925
_cell_measurement_temperature 150(2)
_cell_measurement_theta_max 27.485
_cell_measurement_theta_min 2.037
_cell_measurement_wavelength 0.71073
_cell_volume 1226.3(3)
_computing_cell_refinement 'HKL Scalepack (Otwinowski & Minor 1997)'
_computing_data_collection 'Collect (Nonius BV, 1997-2000)'
_computing_data_reduction 'HKL Denzo and Scalepack (Otwinowski & Minor 1997)'
_computing_molecular_graphics 'Ortep-3 for Windows (Farrugia, 1997)'
_computing_publication_material 'WinGX publication routines (Farrugia, 1999)'
_computing_structure_refinement 'SHELXL-97 (Sheldrick, 1997)'
_computing_structure_solution 'SHELXS-97 (Sheldrick, 1997)'
_diffrn_ambient_temperature 150(2)
_diffrn_detector 'CCD plate'
_diffrn_detector_area_resol_mean 9
_diffrn_measured_fraction_theta_full 0.999
_diffrn_measured_fraction_theta_max 0.999
_diffrn_measurement_device '95mm CCD camera on \k-goniostat'
_diffrn_measurement_device_type KappaCCD
_diffrn_measurement_method 'CCD rotation images, thick slices'
_diffrn_orient_matrix_type 'by Nonius Collect from scalepack cell'
_diffrn_orient_matrix_UB_11 -0.900961E-1
_diffrn_orient_matrix_UB_12 -0.115792E-1
_diffrn_orient_matrix_UB_13 -0.783703E-1
_diffrn_orient_matrix_UB_21 -0.5818E-3
_diffrn_orient_matrix_UB_22 0.633861E-1
_diffrn_orient_matrix_UB_23 -0.239615E-1
_diffrn_orient_matrix_UB_31 0.90844E-1
_diffrn_orient_matrix_UB_32 -0.110779E-1
_diffrn_orient_matrix_UB_33 -0.551878E-1
_diffrn_radiation_monochromator graphite
_diffrn_radiation_probe x-ray
_diffrn_radiation_type MoK\a
_diffrn_radiation_wavelength 0.71073
_diffrn_reflns_av_R_equivalents 0.045
_diffrn_reflns_limit_h_max 10
_diffrn_reflns_limit_h_min -10
_diffrn_reflns_limit_k_max 19
_diffrn_reflns_limit_k_min -19
_diffrn_reflns_limit_l_max 13
_diffrn_reflns_limit_l_min -13
_diffrn_reflns_number 23235
_diffrn_reflns_theta_full 27.5
_diffrn_reflns_theta_max 27.5
_diffrn_reflns_theta_min 2.41
_diffrn_source 'Enraf Nonius FR590'
_exptl_absorpt_coefficient_mu 6.592
_exptl_absorpt_correction_T_max 0.453
_exptl_absorpt_correction_T_min 0.258
_exptl_absorpt_correction_type multi-scan
_exptl_absorpt_process_details 'HKL Scalepack (Otwinowski & Minor, 1997)'
_exptl_crystal_colour 'pale yellow'
_exptl_crystal_density_diffrn 1.945
_exptl_crystal_density_method 'not measured'
_exptl_crystal_description 'arrowhead-shaped chunk'
_exptl_crystal_F_000 704
_exptl_crystal_size_max 0.38
_exptl_crystal_size_mid 0.27
_exptl_crystal_size_min 0.12
_refine_diff_density_max 0.357
_refine_diff_density_min -0.587
_refine_diff_density_rms 0.085
_refine_ls_extinction_method none
_refine_ls_goodness_of_fit_ref 1.031
_refine_ls_hydrogen_treatment constr
_refine_ls_matrix_type full
_refine_ls_number_parameters 154
_refine_ls_number_reflns 2816
_refine_ls_number_restraints 0
_refine_ls_restrained_S_all 1.031
_refine_ls_R_factor_all 0.0377
_refine_ls_R_factor_gt 0.0254
_refine_ls_shift/su_max 0.002
_refine_ls_shift/su_mean 0
_refine_ls_structure_factor_coef Fsqd
_refine_ls_weighting_details 'w=1/[\s^2^(Fo^2^)+(0.0244P)^2^+0.6724P] where P=(Fo^2^+2Fc^2^)/3'
_refine_ls_weighting_scheme calc
_refine_ls_wR_factor_gt 0.0545
_refine_ls_wR_factor_ref 0.0578
_reflns_number_gt 2315
_reflns_number_total 2816
_reflns_threshold_expression >2sigma(I)
_cod_data_source_file jo061404ysi20060629_015824.cif
_cod_original_sg_symbol_H-M 'P 21/n'
_cod_database_code 4022041

loop_
_symmetry_equiv_pos_as_xyz
'x, y, z'
'-x+1/2, y+1/2, -z+1/2'
'-x, -y, -z'
'x-1/2, -y-1/2, z-1/2'

loop_
_atom_site_label
_atom_site_type_symbol
_atom_site_fract_x
_atom_site_fract_y
_atom_site_fract_z
_atom_site_U_iso_or_equiv
_atom_site_adp_type
_atom_site_occupancy
_atom_site_symmetry_multiplicity
_atom_site_calc_flag
_atom_site_refinement_flags
Br1 Br 0.16860(3) 0.569054(16) 0.91342(2) 0.02719(8) Uani 1 1 d .
Br2 Br 0.54413(3) 0.576910(15) 0.81108(2) 0.02727(8) Uani 1 1 d .
O O 0.70243(19) 0.64084(10) 1.34984(15) 0.0218(4) Uani 1 1 d .
N N 0.5632(2) 0.74048(11) 1.20647(17) 0.0165(4) Uani 1 1 d .
C1 C 0.3986(3) 0.63828(13) 1.3128(2) 0.0158(4) Uani 1 1 d .
C2 C 0.3868(3) 0.58838(14) 1.4246(2) 0.0201(5) Uani 1 1 d .
H2 H 0.4832 0.5824 1.4924 0.024 Uiso 1 1 calc R
C3 C 0.2337(3) 0.54732(16) 1.4364(2) 0.0257(5) Uani 1 1 d .
H3 H 0.2247 0.5133 1.5124 0.031 Uiso 1 1 calc R
C4 C 0.0943(3) 0.55624(16) 1.3368(2) 0.0250(5) Uani 1 1 d .
H4 H -0.0108 0.5285 1.345 0.03 Uiso 1 1 calc R
C5 C 0.1066(3) 0.60524(15) 1.2251(2) 0.0222(5) Uani 1 1 d .
H5 H 0.01 0.6103 1.1572 0.027 Uiso 1 1 calc R
C6 C 0.2584(3) 0.64707(14) 1.2112(2) 0.0168(5) Uani 1 1 d .
C7 C 0.2755(3) 0.70636(14) 1.0950(2) 0.0172(5) Uani 1 1 d .
H7 H 0.1612 0.734 1.0662 0.021 Uiso 1 1 calc R
C8 C 0.3301(3) 0.66458(14) 0.9707(2) 0.0181(5) Uani 1 1 d .
H8 H 0.309 0.71 0.8999 0.022 Uiso 1 1 calc R
C9 C 0.5181(3) 0.63625(14) 0.9780(2) 0.0185(5) Uani 1 1 d .
H9 H 0.551 0.5955 1.0541 0.022 Uiso 1 1 calc R
C10 C 0.6440(3) 0.71394(15) 0.9887(2) 0.0219(5) Uani 1 1 d .
H10A H 0.7466 0.6959 0.9519 0.026 Uiso 1 1 calc R
H10B H 0.5892 0.7625 0.9335 0.026 Uiso 1 1 calc R
C11 C 0.7013(3) 0.74801(16) 1.1296(2) 0.0217(5) Uani 1 1 d .
H11A H 0.8014 0.714 1.1727 0.026 Uiso 1 1 calc R
H11B H 0.7364 0.81 1.1263 0.026 Uiso 1 1 calc R
C12 C 0.5677(3) 0.67350(13) 1.2941(2) 0.0154(4) Uani 1 1 d .
C13 C 0.3985(3) 0.77932(14) 1.1485(2) 0.0188(5) Uani 1 1 d .
H13A H 0.4147 0.8197 1.0762 0.023 Uiso 1 1 calc R
H13B H 0.3509 0.813 1.2165 0.023 Uiso 1 1 calc R

loop_
_atom_site_aniso_label
_atom_site_aniso_U_11
_atom_site_aniso_U_22
_atom_site_aniso_U_33
_atom_site_aniso_U_23
_atom_site_aniso_U_13
_atom_site_aniso_U_12
Br1 0.02961(14) 0.02693(14) 0.02263(14) -0.00426(10) -0.00292(10) -0.00812(10)
Br2 0.04039(16) 0.02461(14) 0.01806(13) -0.00412(9) 0.00856(11) 0.00427(10)
O 0.0186(8) 0.0233(8) 0.0222(8) 0.0030(7) -0.0001(7) 0.0000(7)
N 0.0178(9) 0.0165(9) 0.0149(9) -0.0003(7) 0.0022(7) -0.0025(7)
C1 0.0210(11) 0.0123(10) 0.0150(11) -0.0024(8) 0.0059(9) 0.0022(9)
C2 0.0269(12) 0.0175(11) 0.0168(11) -0.0017(9) 0.0067(10) 0.0032(9)
C3 0.0372(14) 0.0194(12) 0.0242(13) 0.0016(10) 0.0164(11) -0.0020(11)
C4 0.0214(12) 0.0245(12) 0.0332(14) -0.0040(10) 0.0172(11) -0.0053(10)
C5 0.0170(11) 0.0245(12) 0.0254(13) -0.0048(10) 0.0039(10) 0.0016(10)
C6 0.0175(11) 0.0148(10) 0.0187(11) -0.0045(9) 0.0048(9) 0.0024(9)
C7 0.0147(10) 0.0177(11) 0.0186(11) 0.0004(9) 0.0015(9) 0.0036(9)
C8 0.0232(11) 0.0148(11) 0.0150(11) 0.0004(9) -0.0010(9) -0.0019(9)
C9 0.0255(12) 0.0191(11) 0.0115(10) -0.0010(9) 0.0042(9) 0.0018(9)
C10 0.0278(13) 0.0221(12) 0.0176(11) 0.0015(9) 0.0090(10) -0.0036(10)
C11 0.0220(11) 0.0240(12) 0.0198(12) 0.0001(9) 0.0056(9) -0.0071(10)
C12 0.0192(11) 0.0149(10) 0.0119(10) -0.0046(9) 0.0021(9) -0.0013(9)
C13 0.0224(12) 0.0163(11) 0.0176(11) 0.0002(9) 0.0028(9) 0.0027(9)

loop_
_atom_type_symbol
_atom_type_description
_atom_type_scat_dispersion_real
_atom_type_scat_dispersion_imag
_atom_type_scat_source
C C 0.0033 0.0016 'International Tables Vol C Tables 4.2.6.8 and 6.1.1.4'
H H 0 0 'International Tables Vol C Tables 4.2.6.8 and 6.1.1.4'
N N 0.0061 0.0033 'International Tables Vol C Tables 4.2.6.8 and 6.1.1.4'
O O 0.0106 0.006 'International Tables Vol C Tables 4.2.6.8 and 6.1.1.4'
Br Br -0.2901 2.4595 'International Tables Vol C Tables 4.2.6.8 and 6.1.1.4'

loop_
_geom_angle_atom_site_label_1
_geom_angle_atom_site_label_2
_geom_angle_atom_site_label_3
_geom_angle
C12 N C11 118.49(18)
C12 N C13 119.91(18)
C11 N C13 116.49(17)
C2 C1 C6 120.9(2)
C2 C1 C12 119.23(19)
C6 C1 C12 119.42(19)
C3 C2 C1 119.8(2)
C3 C2 H2 120.1
C1 C2 H2 120.1
C4 C3 C2 119.6(2)
C4 C3 H3 120.2
C2 C3 H3 120.2
C3 C4 C5 120.6(2)
C3 C4 H4 119.7
C5 C4 H4 119.7
C4 C5 C6 120.8(2)
C4 C5 H5 119.6
C6 C5 H5 119.6
C5 C6 C1 118.3(2)
C5 C6 C7 122.96(19)
C1 C6 C7 118.64(19)
C6 C7 C13 106.73(17)
C6 C7 C8 118.11(18)
C13 C7 C8 110.55(18)
C6 C7 H7 107
C13 C7 H7 107
C8 C7 H7 107
C9 C8 C7 118.25(17)
C9 C8 Br1 112.43(14)
C7 C8 Br1 107.30(14)
C9 C8 H8 106
C7 C8 H8 106
Br1 C8 H8 106
C8 C9 C10 113.27(18)
C8 C9 Br2 108.90(14)
C10 C9 Br2 104.93(14)
C8 C9 H9 109.9
C10 C9 H9 109.9
Br2 C9 H9 109.9
C11 C10 C9 114.69(18)
C11 C10 H10A 108.6
C9 C10 H10A 108.6
C11 C10 H10B 108.6
C9 C10 H10B 108.6
H10A C10 H10B 107.6
N C11 C10 110.51(18)
N C11 H11A 109.5
C10 C11 H11A 109.5
N C11 H11B 109.5
C10 C11 H11B 109.5
H11A C11 H11B 108.1
O C12 N 122.71(19)
O C12 C1 121.62(19)
N C12 C1 115.58(18)
N C13 C7 108.86(17)
N C13 H13A 109.9
C7 C13 H13A 109.9
N C13 H13B 109.9
C7 C13 H13B 109.9
H13A C13 H13B 108.3

loop_
_geom_bond_atom_site_label_1
_geom_bond_atom_site_label_2
_geom_bond_distance
Br1 C8 1.968(2)
Br2 C9 1.978(2)
O C12 1.232(2)
N C12 1.359(3)
N C11 1.454(3)
N C13 1.468(3)
C1 C2 1.393(3)
C1 C6 1.401(3)
C1 C12 1.485(3)
C2 C3 1.389(3)
C2 H2 0.95
C3 C4 1.383(3)
C3 H3 0.95
C4 C5 1.386(3)
C4 H4 0.95
C5 C6 1.390(3)
C5 H5 0.95
C6 C7 1.521(3)
C7 C13 1.523(3)
C7 C8 1.549(3)
C7 H7 1
C8 C9 1.541(3)
C8 H8 1
C9 C10 1.544(3)
C9 H9 1
C10 C11 1.534(3)
C10 H10A 0.99
C10 H10B 0.99
C11 H11A 0.99
C11 H11B 0.99
C13 H13A 0.99
C13 H13B 0.99

loop_
_geom_torsion_atom_site_label_1
_geom_torsion_atom_site_label_2
_geom_torsion_atom_site_label_3
_geom_torsion_atom_site_label_4
_geom_torsion
C6 C1 C2 C3 -0.6(3)
C12 C1 C2 C3 -173.1(2)
C1 C2 C3 C4 0.1(3)
C2 C3 C4 C5 0.4(4)
C3 C4 C5 C6 -0.6(4)
C4 C5 C6 C1 0.1(3)
C4 C5 C6 C7 -175.9(2)
C2 C1 C6 C5 0.5(3)
C12 C1 C6 C5 172.97(19)
C2 C1 C6 C7 176.69(19)
C12 C1 C6 C7 -10.8(3)
C5 C6 C7 C13 144.8(2)
C1 C6 C7 C13 -31.2(3)
C5 C6 C7 C8 -90.0(3)
C1 C6 C7 C8 94.0(2)
C6 C7 C8 C9 -73.6(3)
C13 C7 C8 C9 49.7(2)
C6 C7 C8 Br1 54.8(2)
C13 C7 C8 Br1 178.09(13)
C7 C8 C9 C10 -68.3(2)
Br1 C8 C9 C10 165.79(14)
C7 C8 C9 Br2 175.41(15)
Br1 C8 C9 Br2 49.46(17)
C8 C9 C10 C11 84.5(2)
Br2 C9 C10 C11 -156.82(16)
C12 N C11 C10 102.0(2)
C13 N C11 C10 -52.7(2)
C9 C10 C11 N -34.3(3)
C11 N C12 O 29.2(3)
C13 N C12 O -176.93(19)
C11 N C12 C1 -147.37(18)
C13 N C12 C1 6.5(3)
C2 C1 C12 O 21.5(3)
C6 C1 C12 O -151.1(2)
C2 C1 C12 N -161.87(19)
C6 C1 C12 N 25.5(3)
C12 N C13 C7 -49.9(3)
C11 N C13 C7 104.5(2)
C6 C7 C13 N 59.2(2)
C8 C7 C13 N -70.5(2)
